data_7228405
loop_
_publ_author_name
'Trzebiatowska, Monika'
'Zarychta, Bartosz'
'Pikul, Adam'
'maczka, miroslaw'
'Peksa, Paula'
'Poprawski, Ryszard'

_publ_section_title
;
 Polar metal-formate frameworks templated with 1,2-diaminoethane-water
 assemblies showing ferromagnetic and ferroelectric properties
;
_journal_name_full 'Phys. Chem. Chem. Phys.'
_journal_paper_doi 10.1039/C7CP02301D
_journal_year 2017
_chemical_formula_sum 'C8 H18 Co2 N2 O13'
_chemical_formula_weight 468.10
_chemical_name_systematic
;
 ?
;
_space_group_crystal_system trigonal
_space_group_IT_number 146
_space_group_name_Hall 'P 3*'
_space_group_name_H-M_alt 'R 3 :R'
_symmetry_space_group_name_Hall 'P 3*'
_symmetry_space_group_name_H-M 'R 3 :R'
_atom_sites_solution_hydrogens mixed
_audit_creation_method SHELXL-2013
_audit_update_record
;
2017-05-19 deposited with the CCDC.
2017-06-06 downloaded from the CCDC.
;
_cell_angle_alpha 78.85
_cell_angle_beta 78.85
_cell_angle_gamma 78.85
_cell_formula_units_Z 3
_cell_length_a 10.9975(2)
_cell_length_b 10.9975(2)
_cell_length_c 10.9975(2)
_cell_measurement_reflns_used 15513
_cell_measurement_temperature 295
_cell_measurement_theta_max 29.575
_cell_measurement_theta_min 2.917
_cell_volume 1263.43(4)
_computing_cell_refinement 'CrysAlis RED (Oxford Diffraction, 2007)'
_computing_data_collection 'CrysAlis CCD (Oxford Diffraction, 2007)'
_computing_data_reduction 'CrysAlis RED (Oxford Diffraction, 2007)'
_computing_molecular_graphics 'SHELXTL (Sheldrick, 2008)'
_computing_structure_refinement 'SHELXL-2013 (Sheldrick, 2013)'
_computing_structure_solution 'SHELXS-2013 (Sheldrick, 2013)'
_diffrn_ambient_temperature 295
_diffrn_detector_area_resol_mean 10.4508
_diffrn_measured_fraction_theta_full 0.995
_diffrn_measured_fraction_theta_max 0.951
_diffrn_measurement_device '4-circle kappa geometry goniometer'
_diffrn_measurement_device_type 'Oxford Diffraction Xcalibur System'
_diffrn_measurement_method \w--scan
_diffrn_radiation_monochromator graphite
_diffrn_radiation_source 'Enhance (Mo) X-ray Source'
_diffrn_radiation_type MoK\a
_diffrn_radiation_wavelength 0.71073
_diffrn_reflns_av_R_equivalents 0.0303
_diffrn_reflns_av_unetI/netI 0.0290
_diffrn_reflns_Laue_measured_fraction_full 0.995
_diffrn_reflns_Laue_measured_fraction_max 0.951
_diffrn_reflns_limit_h_max 13
_diffrn_reflns_limit_h_min -14
_diffrn_reflns_limit_k_max 11
_diffrn_reflns_limit_k_min -14
_diffrn_reflns_limit_l_max 13
_diffrn_reflns_limit_l_min -14
_diffrn_reflns_number 15513
_diffrn_reflns_point_group_measured_fraction_full 0.918
_diffrn_reflns_point_group_measured_fraction_max 0.813
_diffrn_reflns_theta_full 25.242
_diffrn_reflns_theta_max 29.575
_diffrn_reflns_theta_min 2.917
_diffrn_standards_decay_% 0
_diffrn_standards_interval_count 0
_diffrn_standards_interval_time 0
_diffrn_standards_number 0
_exptl_absorpt_coefficient_mu 2.041
_exptl_absorpt_correction_type none
_exptl_crystal_colour violet
_exptl_crystal_density_diffrn 1.846
_exptl_crystal_density_method 'not measured'
_exptl_crystal_description irregular
_exptl_crystal_F_000 714
_exptl_crystal_size_max 0.32
_exptl_crystal_size_mid 0.21
_exptl_crystal_size_min 0.20
_refine_diff_density_max 0.697
_refine_diff_density_min -1.011
_refine_diff_density_rms 0.130
_refine_ls_abs_structure_details
;
 Flack x determined using 1247 quotients [(I+)-(I-)]/[(I+)+(I-)]
 (Parsons and Flack (2004), Acta Cryst. A60, s61).
;
_refine_ls_abs_structure_Flack 0.051(11)
_refine_ls_extinction_coef 0.0160(11)
_refine_ls_extinction_expression Fc^*^=kFc[1+0.001xFc^2^\l^3^/sin(2\q)]^-1/4^
_refine_ls_extinction_method SHELXL
_refine_ls_goodness_of_fit_ref 1.142
_refine_ls_hydrogen_treatment mixed
_refine_ls_matrix_type full
_refine_ls_number_parameters 285
_refine_ls_number_reflns 3857
_refine_ls_number_restraints 161
_refine_ls_restrained_S_all 1.122
_refine_ls_R_factor_all 0.0720
_refine_ls_R_factor_gt 0.0621
_refine_ls_shift/su_max 0.000
_refine_ls_shift/su_mean 0.000
_refine_ls_structure_factor_coef Fsqd
_refine_ls_weighting_details 'w=1/[\s^2^(Fo^2^)+9.5899P] where P=(Fo^2^+2Fc^2^)/3'
_refine_ls_weighting_scheme calc
_refine_ls_wR_factor_gt 0.1174
_refine_ls_wR_factor_ref 0.1204
_reflns_Friedel_coverage 0.710
_reflns_Friedel_fraction_full 0.842
_reflns_Friedel_fraction_max 0.675
_reflns_number_gt 3403
_reflns_number_total 3857
_reflns_threshold_expression 'I > 2\s(I)'
_cod_data_source_file c7cp02301d2.cif
_cod_data_source_block 3_Co_eda
_cod_original_cell_volume 1263.38(7)
_cod_database_code 7228405
_shelx_space_group_comment
;
The symmetry employed for this shelxl refinement is uniquely defined
by the following loop, which should always be used as a source of
symmetry information in preference to the above space-group names.
They are only intended as comments.
;
_shelxl_version_number 2013-4

loop_
_space_group_symop_operation_xyz
'x, y, z'
'z, x, y'
'y, z, x'

loop_
_atom_site_label
_atom_site_type_symbol
_atom_site_fract_x
_atom_site_fract_y
_atom_site_fract_z
_atom_site_U_iso_or_equiv
_atom_site_adp_type
_atom_site_occupancy
_atom_site_site_symmetry_order
_atom_site_calc_flag
_atom_site_refinement_flags_posn
_atom_site_refinement_flags_adp
_atom_site_refinement_flags_occupancy
_atom_site_disorder_assembly
_atom_site_disorder_group
Co0 Co 0.2716(3) 0.9264(3) 0.6000(4) 0.0144(3) Uani 1 1 d . . . . .
Co1 Co 0.4258(3) 0.4258(3) 0.4258(3) 0.0137(6) Uani 1 3 d S T P . .
Co2 Co -0.2280(3) 0.7720(3) 0.7720(3) 0.0175(8) Uani 1 3 d S T P . .
Co3 Co 0.0984(4) 1.0984(4) 0.0984(4) 0.0138(4) Uani 1 3 d S T P . .
O1 O 0.3638(8) 0.8028(7) 0.4742(9) 0.037(2) Uani 1 1 d . . . . .
O2 O 0.4088(9) 0.6209(8) 0.4049(8) 0.0309(19) Uani 1 1 d . . . . .
O3 O 0.1550(7) 0.7990(8) 0.6973(7) 0.0253(16) Uani 1 1 d . . . . .
O4 O -0.0322(7) 0.7407(8) 0.7635(8) 0.0317(19) Uani 1 1 d . . . . .
O5 O 0.1420(8) 1.0092(9) 0.4794(7) 0.0334(19) Uani 1 1 d . . . . .
O6 O 0.0787(8) 1.0740(9) 0.2940(8) 0.0324(19) Uani 1 1 d . . . . .
O7 O 0.1828(9) 1.0597(8) 0.7174(7) 0.0340(19) Uani 1 1 d . . . . .
O8 O 0.1139(9) 1.1221(8) 0.9001(8) 0.032(2) Uani 1 1 d . . . . .
O9 O 0.4000(8) 1.0438(7) 0.5005(7) 0.0257(16) Uani 1 1 d . . . . .
O10 O 0.4587(7) 1.2307(7) 0.4364(7) 0.0247(16) Uani 1 1 d . . . . .
O11 O 0.3925(7) 0.8399(8) 0.7292(9) 0.041(2) Uani 1 1 d . . . . .
O12 O 0.5767(7) 0.7868(9) 0.7930(8) 0.032(2) Uani 1 1 d . . . . .
C1 C 0.3557(10) 0.6895(9) 0.4821(10) 0.023(2) Uani 1 1 d . . . . .
H1 H 0.3051 0.6539 0.5526 0.027 Uiso 1 1 calc R U . . .
C2 C 0.0387(10) 0.8158(11) 0.7082(12) 0.035(3) Uani 1 1 d . . . . .
H2 H 0.0008 0.8934 0.6706 0.042 Uiso 1 1 calc R U . . .
C3 C 0.1611(11) 1.0304(11) 0.3628(10) 0.031(2) Uani 1 1 d . . . . .
H3 H 0.2436 1.0125 0.3228 0.037 Uiso 1 1 calc R U . . .
C4 C 0.1659(10) 1.0414(10) 0.8340(10) 0.025(2) Uani 1 1 d . . . . .
H4 H 0.1943 0.9615 0.8746 0.030 Uiso 1 1 calc R U . . .
C5 C 0.3838(10) 1.1595(9) 0.4945(11) 0.027(2) Uani 1 1 d . . . . .
H5 H 0.3086 1.1966 0.5374 0.032 Uiso 1 1 calc R U . . .
C6 C 0.5071(9) 0.8377(11) 0.7155(10) 0.026(2) Uani 1 1 d . . . . .
H6 H 0.5447 0.8784 0.6393 0.031 Uiso 1 1 calc R U . . .
N21A N 0.5851(15) 0.8418(16) 0.3141(16) 0.041(4) Uani 0.7 1 d . U P A 1
H21A H 0.6233 0.8956 0.3376 0.062 Uiso 0.7 1 calc R U P A 1
H21B H 0.6395 0.7723 0.3018 0.062 Uiso 0.7 1 calc R U P A 1
H21C H 0.5214 0.8225 0.3738 0.062 Uiso 0.7 1 calc R U P A 1
N22A N 0.4406(15) 0.8430(15) 0.0343(13) 0.038(3) Uani 0.7 1 d . U P A 1
H22A H 0.4039 0.7856 0.0147 0.056 Uiso 0.7 1 calc R U P A 1
H22B H 0.5085 0.8550 -0.0226 0.056 Uiso 0.7 1 calc R U P A 1
H22C H 0.3871 0.9149 0.0350 0.056 Uiso 0.7 1 calc R U P A 1
C21A C 0.5405(18) 0.8955(19) 0.2048(18) 0.037(3) Uani 0.7 1 d . U P A 1
H21D H 0.6092 0.9206 0.1408 0.045 Uiso 0.7 1 calc R U P A 1
H21E H 0.4795 0.9700 0.2185 0.045 Uiso 0.7 1 calc R U P A 1
C22A C 0.477(2) 0.799(2) 0.158(2) 0.045(3) Uani 0.7 1 d . U P A 1
H22D H 0.5351 0.7209 0.1565 0.054 Uiso 0.7 1 calc R U P A 1
H22E H 0.4030 0.7824 0.2188 0.054 Uiso 0.7 1 calc R U P A 1
OWA O 0.6506(14) 1.0797(14) 0.3136(13) 0.045(3) Uani 0.7 1 d D U P B 1
HWA1 H 0.585(11) 1.129(12) 0.337(17) 0.054 Uiso 0.7 1 d D U P C 1
HWA2 H 0.644(18) 1.011(10) 0.362(17) 0.054 Uiso 0.7 1 d D U P D 1
N21B N 0.608(3) 0.893(3) 0.352(3) 0.027(5) Uani 0.3 1 d . U P E 2
H21F H 0.5719 0.8734 0.2943 0.040 Uiso 0.3 1 calc R U P E 2
H21G H 0.5493 0.9125 0.4167 0.040 Uiso 0.3 1 calc R U P E 2
H21H H 0.6630 0.8271 0.3790 0.040 Uiso 0.3 1 calc R U P E 2
N22B N 0.769(3) 1.170(3) 0.353(3) 0.022(5) Uani 0.3 1 d . U P E 2
H22F H 0.8078 1.1836 0.4113 0.033 Uiso 0.3 1 calc R U P E 2
H22G H 0.7036 1.2307 0.3423 0.033 Uiso 0.3 1 calc R U P E 2
H22H H 0.8220 1.1688 0.2805 0.033 Uiso 0.3 1 calc R U P E 2
C22B C 0.721(4) 1.040(4) 0.395(4) 0.036(5) Uani 0.3 1 d . U P E 2
H22I H 0.7906 0.9766 0.4200 0.044 Uiso 0.3 1 calc R U P E 2
H22J H 0.6563 1.0454 0.4678 0.044 Uiso 0.3 1 calc R U P E 2
C21B C 0.672(4) 0.999(4) 0.299(4) 0.034(5) Uani 0.3 1 d . U P E 2
H21I H 0.6141 1.0678 0.2612 0.041 Uiso 0.3 1 calc R U P E 2
H21J H 0.7405 0.9756 0.2328 0.041 Uiso 0.3 1 calc R U P E 2
OWB O 0.551(2) 0.889(2) 0.126(2) 0.037(4) Uani 0.3 1 d D U P F 2
HWB1 H 0.527(17) 0.965(2) 0.097(9) 0.045 Uiso 0.3 1 d D U P G 2
HWB2 H 0.543(11) 0.848(4) 0.072(5) 0.045 Uiso 0.3 1 d D U P H 2

loop_
_atom_site_aniso_label
_atom_site_aniso_U_11
_atom_site_aniso_U_22
_atom_site_aniso_U_33
_atom_site_aniso_U_23
_atom_site_aniso_U_13
_atom_site_aniso_U_12
Co0 0.0136(7) 0.0122(7) 0.0149(6) 0.0004(5) 0.0000(5) -0.0012(4)
Co1 0.0140(6) 0.0140(6) 0.0140(6) -0.0031(5) -0.0031(5) -0.0031(5)
Co2 0.0166(7) 0.0166(7) 0.0166(7) -0.0007(6) -0.0007(6) -0.0007(6)
Co3 0.0138(5) 0.0138(5) 0.0138(5) -0.0023(4) -0.0023(4) -0.0023(4)
O1 0.035(4) 0.016(4) 0.057(5) -0.021(4) 0.023(4) -0.013(3)
O2 0.044(5) 0.022(4) 0.031(4) -0.017(3) -0.001(3) -0.008(3)
O3 0.012(3) 0.036(4) 0.027(4) -0.001(3) -0.002(3) -0.004(3)
O4 0.019(3) 0.035(4) 0.039(4) 0.006(3) -0.007(3) -0.009(3)
O5 0.035(4) 0.050(5) 0.013(3) -0.003(3) -0.009(3) -0.001(4)
O6 0.034(4) 0.049(5) 0.018(4) -0.006(3) -0.009(3) -0.010(4)
O7 0.047(5) 0.034(4) 0.013(3) -0.001(3) 0.002(3) 0.003(4)
O8 0.047(5) 0.030(4) 0.016(3) -0.004(3) -0.002(3) -0.001(4)
O9 0.032(4) 0.011(3) 0.030(4) 0.000(3) 0.002(3) -0.002(3)
O10 0.029(4) 0.016(3) 0.026(4) -0.001(3) 0.006(3) -0.007(3)
O11 0.017(4) 0.042(5) 0.054(5) 0.028(4) -0.017(4) -0.009(3)
O12 0.016(3) 0.046(5) 0.026(4) 0.008(3) -0.007(3) 0.004(3)
C1 0.027(5) 0.013(4) 0.024(5) -0.004(4) 0.004(4) -0.001(4)
C2 0.018(5) 0.032(6) 0.045(7) 0.016(5) 0.001(4) -0.007(4)
C3 0.034(6) 0.038(6) 0.012(5) -0.001(4) -0.001(4) 0.007(5)
C4 0.035(6) 0.028(5) 0.012(4) -0.006(4) -0.005(4) -0.003(4)
C5 0.023(5) 0.013(4) 0.040(6) -0.004(4) 0.002(4) -0.002(4)
C6 0.015(4) 0.035(5) 0.020(5) 0.003(4) -0.003(4) 0.004(4)
N21A 0.034(7) 0.036(8) 0.044(8) 0.002(6) -0.005(6) 0.010(6)
N22A 0.049(8) 0.031(7) 0.031(6) -0.010(5) 0.001(5) -0.007(6)
C21A 0.033(6) 0.036(6) 0.039(6) -0.002(5) 0.000(5) -0.007(5)
C22A 0.043(7) 0.042(6) 0.045(6) 0.000(6) -0.009(6) -0.002(5)
OWA 0.043(6) 0.048(6) 0.042(6) -0.008(5) -0.004(5) -0.005(5)
N21B 0.023(10) 0.037(11) 0.021(10) -0.007(9) -0.010(9) 0.003(8)
N22B 0.026(10) 0.023(10) 0.015(10) -0.007(8) 0.004(9) -0.003(8)
C22B 0.040(8) 0.034(8) 0.037(8) -0.011(7) -0.007(7) -0.005(7)
C21B 0.039(8) 0.036(8) 0.033(8) -0.014(7) -0.011(7) -0.004(7)
OWB 0.029(8) 0.034(8) 0.044(8) -0.001(8) 0.001(8) -0.007(7)

loop_
_atom_type_symbol
_atom_type_description
_atom_type_scat_dispersion_real
_atom_type_scat_dispersion_imag
_atom_type_scat_source
C C 0.0033 0.0016 'International Tables Vol C Tables 4.2.6.8 and 6.1.1.4'
H H 0.0000 0.0000 'International Tables Vol C Tables 4.2.6.8 and 6.1.1.4'
N N 0.0061 0.0033 'International Tables Vol C Tables 4.2.6.8 and 6.1.1.4'
O O 0.0106 0.0060 'International Tables Vol C Tables 4.2.6.8 and 6.1.1.4'
Co Co 0.3494 0.9721 'International Tables Vol C Tables 4.2.6.8 and 6.1.1.4'

loop_
_geom_angle_atom_site_label_1
_geom_angle_atom_site_label_2
_geom_angle_atom_site_label_3
_geom_angle
_geom_angle_site_symmetry_1
_geom_angle_site_symmetry_3
O3 Co0 O5 91.7(3) . .
O3 Co0 O11 85.2(3) . .
O5 Co0 O11 176.5(3) . .
O3 Co0 O9 175.8(3) . .
O5 Co0 O9 91.0(3) . .
O11 Co0 O9 92.2(3) . .
O3 Co0 O1 92.2(3) . .
O5 Co0 O1 90.9(3) . .
O11 Co0 O1 90.7(4) . .
O9 Co0 O1 84.5(3) . .
O3 Co0 O7 91.1(3) . .
O5 Co0 O7 87.6(3) . .
O11 Co0 O7 90.9(4) . .
O9 Co0 O7 92.2(3) . .
O1 Co0 O7 176.4(3) . .
O2 Co1 O2 91.4(3) . 3
O2 Co1 O2 91.4(3) . 2
O2 Co1 O2 91.4(3) 3 2
O2 Co1 O10 91.3(3) . 3_455
O2 Co1 O10 174.8(3) 3 3_455
O2 Co1 O10 84.1(3) 2 3_455
O2 Co1 O10 174.8(3) . 1_545
O2 Co1 O10 84.1(3) 3 1_545
O2 Co1 O10 91.3(3) 2 1_545
O10 Co1 O10 93.4(3) 3_455 1_545
O2 Co1 O10 84.1(3) . 2_554
O2 Co1 O10 91.3(3) 3 2_554
O2 Co1 O10 174.8(3) 2 2_554
O10 Co1 O10 93.4(3) 3_455 2_554
O10 Co1 O10 93.4(3) 1_545 2_554
O12 Co2 O12 90.7(4) 3_455 1_455
O12 Co2 O12 90.7(4) 3_455 2_455
O12 Co2 O12 90.7(4) 1_455 2_455
O12 Co2 O4 92.6(4) 3_455 .
O12 Co2 O4 174.4(3) 1_455 .
O12 Co2 O4 84.8(3) 2_455 .
O12 Co2 O4 84.8(3) 3_455 2_465
O12 Co2 O4 92.6(3) 1_455 2_465
O12 Co2 O4 174.4(3) 2_455 2_465
O4 Co2 O4 92.2(4) . 2_465
O12 Co2 O4 174.4(3) 3_455 3_456
O12 Co2 O4 84.8(3) 1_455 3_456
O12 Co2 O4 92.6(3) 2_455 3_456
O4 Co2 O4 92.2(4) . 3_456
O4 Co2 O4 92.2(4) 2_465 3_456
O6 Co3 O6 93.4(3) 2_564 .
O6 Co3 O6 93.4(3) 2_564 3_465
O6 Co3 O6 93.4(3) . 3_465
O6 Co3 O8 88.0(3) 2_564 1_554
O6 Co3 O8 178.6(4) . 1_554
O6 Co3 O8 87.0(3) 3_465 1_554
O6 Co3 O8 178.6(4) 2_564 2_464
O6 Co3 O8 87.0(3) . 2_464
O6 Co3 O8 88.0(3) 3_465 2_464
O8 Co3 O8 91.7(3) 1_554 2_464
O6 Co3 O8 87.0(3) 2_564 3_455
O6 Co3 O8 88.0(3) . 3_455
O6 Co3 O8 178.6(4) 3_465 3_455
O8 Co3 O8 91.7(3) 1_554 3_455
O8 Co3 O8 91.7(3) 2_464 3_455
C1 O1 Co0 127.8(7) . .
C1 O2 Co1 127.8(7) . .
C2 O3 Co0 126.0(7) . .
C2 O4 Co2 125.3(7) . .
C3 O5 Co0 128.0(7) . .
C3 O6 Co3 128.6(7) . .
C4 O7 Co0 126.3(7) . .
C4 O8 Co3 125.4(7) . 1_556
C5 O9 Co0 125.1(7) . .
C5 O10 Co1 124.8(6) . 1_565
C6 O11 Co0 127.3(7) . .
C6 O12 Co2 128.2(7) . 1_655
O2 C1 O1 125.9(9) . .
O2 C1 H1 117.0 . .
O1 C1 H1 117.0 . .
O4 C2 O3 127.1(10) . .
O4 C2 H2 116.4 . .
O3 C2 H2 116.4 . .
O5 C3 O6 125.7(10) . .
O5 C3 H3 117.2 . .
O6 C3 H3 117.2 . .
O8 C4 O7 124.6(10) . .
O8 C4 H4 117.7 . .
O7 C4 H4 117.7 . .
O9 C5 O10 126.1(9) . .
O9 C5 H5 116.9 . .
O10 C5 H5 116.9 . .
O12 C6 O11 126.4(9) . .
O12 C6 H6 116.8 . .
O11 C6 H6 116.8 . .
C21A N21A H21A 109.5 . .
C21A N21A H21B 109.5 . .
H21A N21A H21B 109.5 . .
C21A N21A H21C 109.5 . .
H21A N21A H21C 109.5 . .
H21B N21A H21C 109.5 . .
C22A N22A H22A 109.5 . .
C22A N22A H22B 109.5 . .
H22A N22A H22B 109.5 . .
C22A N22A H22C 109.5 . .
H22A N22A H22C 109.5 . .
H22B N22A H22C 109.5 . .
N21A C21A C22A 110.3(16) . .
N21A C21A H21D 109.6 . .
C22A C21A H21D 109.6 . .
N21A C21A H21E 109.6 . .
C22A C21A H21E 109.6 . .
H21D C21A H21E 108.1 . .
N22A C22A C21A 114.1(15) . .
N22A C22A H22D 108.7 . .
C21A C22A H22D 108.7 . .
N22A C22A H22E 108.7 . .
C21A C22A H22E 108.7 . .
H22D C22A H22E 107.6 . .
HWA1 OWA HWA2 105(4) . .
C21B N21B H21F 109.5 . .
C21B N21B H21G 109.5 . .
H21F N21B H21G 109.5 . .
C21B N21B H21H 109.5 . .
H21F N21B H21H 109.5 . .
H21G N21B H21H 109.5 . .
C22B N22B H22F 109.5 . .
C22B N22B H22G 109.5 . .
H22F N22B H22G 109.5 . .
C22B N22B H22H 109.5 . .
H22F N22B H22H 109.5 . .
H22G N22B H22H 109.5 . .
C21B C22B N22B 114(3) . .
C21B C22B H22I 108.7 . .
N22B C22B H22I 108.7 . .
C21B C22B H22J 108.7 . .
N22B C22B H22J 108.7 . .
H22I C22B H22J 107.6 . .
N21B C21B C22B 110(3) . .
N21B C21B H21I 109.6 . .
C22B C21B H21I 109.6 . .
N21B C21B H21J 109.6 . .
C22B C21B H21J 109.6 . .
H21I C21B H21J 108.1 . .
HWB1 OWB HWB2 105.8(4) . .

loop_
_geom_bond_atom_site_label_1
_geom_bond_atom_site_label_2
_geom_bond_distance
_geom_bond_site_symmetry_2
Co0 O3 2.082(7) .
Co0 O5 2.092(7) .
Co0 O11 2.100(7) .
Co0 O9 2.102(7) .
Co0 O1 2.107(7) .
Co0 O7 2.112(8) .
Co1 O2 2.089(7) .
Co1 O2 2.089(7) 3
Co1 O2 2.089(7) 2
Co1 O10 2.090(7) 3_455
Co1 O10 2.090(7) 1_545
Co1 O10 2.090(7) 2_554
Co2 O12 2.093(7) 3_455
Co2 O12 2.093(7) 1_455
Co2 O12 2.093(7) 2_455
Co2 O4 2.100(7) .
Co2 O4 2.100(7) 2_465
Co2 O4 2.100(7) 3_456
Co3 O6 2.089(7) 2_564
Co3 O6 2.089(7) .
Co3 O6 2.089(7) 3_465
Co3 O8 2.123(7) 1_554
Co3 O8 2.123(7) 2_464
Co3 O8 2.123(7) 3_455
O1 C1 1.252(11) .
O2 C1 1.231(11) .
O3 C2 1.242(12) .
O4 C2 1.238(12) .
O5 C3 1.243(12) .
O6 C3 1.258(13) .
O7 C4 1.242(12) .
O8 C4 1.239(13) .
O8 Co3 2.123(7) 1_556
O9 C5 1.242(12) .
O10 C5 1.245(12) .
O10 Co1 2.090(7) 1_565
O11 C6 1.236(12) .
O12 C6 1.236(12) .
O12 Co2 2.093(7) 1_655
C1 H1 0.9300 .
C2 H2 0.9300 .
C3 H3 0.9300 .
C4 H4 0.9300 .
C5 H5 0.9300 .
C6 H6 0.9300 .
N21A C21A 1.37(2) .
N21A H21A 0.8900 .
N21A H21B 0.8900 .
N21A H21C 0.8900 .
N22A C22A 1.46(3) .
N22A H22A 0.8900 .
N22A H22B 0.8900 .
N22A H22C 0.8900 .
C21A C22A 1.58(2) .
C21A H21D 0.9700 .
C21A H21E 0.9700 .
C22A H22D 0.9700 .
C22A H22E 0.9700 .
OWA HWA1 0.843(14) .
OWA HWA2 0.843(14) .
N21B C21B 1.45(6) .
N21B H21F 0.8900 .
N21B H21G 0.8900 .
N21B H21H 0.8900 .
N22B C22B 1.57(5) .
N22B H22F 0.8900 .
N22B H22G 0.8900 .
N22B H22H 0.8900 .
C22B C21B 1.46(5) .
C22B H22I 0.9700 .
C22B H22J 0.9700 .
C21B H21I 0.9700 .
C21B H21J 0.9700 .
OWB HWB1 0.8400(14) .
OWB HWB2 0.8400(14) .

loop_
_geom_hbond_atom_site_label_D
_geom_hbond_atom_site_label_H
_geom_hbond_atom_site_label_A
_geom_hbond_distance_DH
_geom_hbond_distance_HA
_geom_hbond_distance_DA
_geom_hbond_angle_DHA
_geom_hbond_site_symmetry_A
C1 H1 O3 0.93 2.60 3.159(12) 119.3 .
C2 H2 O4 0.93 2.59 3.153(13) 119.3 2_465
C2 H2 O5 0.93 2.63 3.146(13) 115.6 .
C4 H4 O8 0.93 2.59 3.160(12) 119.8 3_456
C5 H5 O7 0.93 2.59 3.147(12) 119.1 .
C6 H6 O12 0.93 2.65 3.150(12) 114.4 3
N21A H21A OWA 0.89 2.06 2.84(2) 145.9 .
N21A H21B O3 0.89 2.29 3.026(17) 140.5 3
N21A H21B O11 0.89 2.52 3.052(18) 119.1 3
N21A H21C O1 0.89 1.89 2.768(18) 167.2 .
N22A H22A OWA 0.89 1.89 2.67(2) 145.1 2_554
N22A H22B O4 0.89 2.55 3.224(17) 133.4 3
N22A H22B O12 0.89 2.24 2.899(16) 130.5 1_554
N22A H22C O6 0.89 1.97 2.839(17) 163.9 2_564
C21A H21E O5 0.97 2.68 3.17(2) 111.4 2_564
C21A H21E O6 0.97 2.77 3.43(2) 125.4 2_564
C22A H22E O2 0.97 2.44 3.08(2) 123.3 .
OWA HWA1 O10 0.843(14) 1.91(7) 2.728(16) 162(21) .
OWA HWA2 N21A 0.843(14) 2.3(2) 2.84(2) 125(22) .
N21B H21F OWB 0.89 1.88 2.69(4) 150.6 .
N21B H21G O1 0.89 2.48 3.02(3) 118.9 .
N21B H21G O9 0.89 2.15 2.96(3) 150.6 .
N21B H21H O11 0.89 2.05 2.88(3) 154.6 3
N22B H22G O10 0.89 2.69 3.33(3) 129.2 .
C22B H22I O12 0.97 2.39 3.10(4) 129.4 3
OWB HWB1 O6 0.8400(14) 2.66(15) 3.24(3) 128(15) 2_564

loop_
_geom_torsion_atom_site_label_1
_geom_torsion_atom_site_label_2
_geom_torsion_atom_site_label_3
_geom_torsion_atom_site_label_4
_geom_torsion
_geom_torsion_site_symmetry_1
Co1 O2 C1 O1 168.2(9) .
Co0 O1 C1 O2 178.0(9) .
Co2 O4 C2 O3 -177.2(10) .
Co0 O3 C2 O4 178.6(10) .
Co0 O5 C3 O6 175.7(9) .
Co3 O6 C3 O5 -174.1(9) .
Co3 O8 C4 O7 -174.2(8) 1_556
Co0 O7 C4 O8 179.6(8) .
Co0 O9 C5 O10 179.8(9) .
Co1 O10 C5 O9 178.7(9) 1_565
Co2 O12 C6 O11 176.6(9) 1_655
Co0 O11 C6 O12 179.6(9) .
N21A C21A C22A N22A -172.8(15) .
N22B C22B C21B N21B -168(3) .
